data_4061731
loop_
_publ_author_name
'Franken, Andreas'
'McGrath, Thomas D.'
'Stone, F. Gordon A.'

_publ_section_title
;
  Synthesis and Reactivity of the Nine- and Ten-Vertex
  Iron-Monocarborane Anions [7,7,7-(CO)~3~-closo-7,1-FeCB~7~H~8~]-
  and [6,6,6,10,10,10-(CO)~6~-closo-6,1-FeCB~7~H~8~]-
;
_journal_name_full Organometallics
_journal_paper_doi 10.1021/om050584j
_journal_year 2005
_chemical_formula_sum 'C22 H23 B7 Cu Fe O3 P'
_chemical_formula_weight 561.43
_space_group_IT_number 14
_symmetry_cell_setting monoclinic
_symmetry_space_group_name_Hall '-P 2ybc'
_symmetry_space_group_name_H-M 'P 1 21/c 1'
_cell_angle_alpha 90.00
_cell_angle_beta 103.502(5)
_cell_angle_gamma 90.00
_cell_formula_units_Z 8
_cell_length_a 14.9313(18)
_cell_length_b 15.151(2)
_cell_length_c 22.761(3)
_cell_measurement_temperature 110(2)
_cell_volume 5006.8(11)
_diffrn_ambient_temperature 110(2)
_exptl_crystal_density_diffrn 1.490
_cod_depositor_comments
;
The following automatic conversions were performed:
'_symmetry_cell_setting' value 'Monoclinic' changed to 'monoclinic'
according to '/home/saulius/struct/CIF-dictionaries/cif_core.dic'
dictionary named 'cif_core.dic' version 2.4.1 from 2010-06-29.

Automatic conversion script
Id: cif_fix_enum 1527 2010-12-29 10:47:43Z saulius 
;
_cod_original_sg_symbol_H-M 'P 21/c'
_cod_database_code 4061731

loop_
_symmetry_equiv_pos_as_xyz
'x, y, z'
'-x, y+1/2, -z+1/2'
'-x, -y, -z'
'x, -y-1/2, z-1/2'

loop_
_atom_site_label
_atom_site_type_symbol
_atom_site_fract_x
_atom_site_fract_y
_atom_site_fract_z
_atom_site_U_iso_or_equiv
_atom_site_adp_type
_atom_site_occupancy
_atom_site_symmetry_multiplicity
_atom_site_calc_flag
_atom_site_refinement_flags
_atom_site_disorder_assembly
_atom_site_disorder_group
Fe1A Fe 0.257993(18) 0.697776(16) 0.343025(11) 0.01522(6) Uani 1 1 d . . .
C61A C 0.25073(14) 0.68102(12) 0.41894(9) 0.0216(4) Uani 1 1 d . . .
O61A O 0.24544(12) 0.66979(10) 0.46745(7) 0.0343(4) Uani 1 1 d . . .
C62A C 0.16696(13) 0.77739(13) 0.32643(9) 0.0216(4) Uani 1 1 d . . .
O62A O 0.10699(10) 0.82650(9) 0.31637(7) 0.0302(3) Uani 1 1 d . . .
C63A C 0.18894(14) 0.60112(13) 0.31949(8) 0.0226(4) Uani 1 1 d . . .
O63A O 0.14455(11) 0.53933(9) 0.30855(6) 0.0323(4) Uani 1 1 d . . .
C1A C 0.47512(13) 0.70865(13) 0.37943(9) 0.0227(4) Uani 1 1 d . . .
H1A H 0.5308(16) 0.7040(14) 0.4028(10) 0.027 Uiso 1 1 d . . .
B2A B 0.40056(15) 0.63040(14) 0.36678(10) 0.0214(4) Uani 1 1 d . . .
H2A H 0.4167(15) 0.5700(14) 0.3925(9) 0.026 Uiso 1 1 d . . .
B3A B 0.45023(16) 0.67906(14) 0.30968(10) 0.0216(4) Uani 1 1 d . . .
H3A H 0.5015(15) 0.6602(14) 0.2878(10) 0.026 Uiso 1 1 d . . .
B4A B 0.44268(15) 0.79533(14) 0.33890(11) 0.0229(5) Uani 1 1 d . . .
H4A H 0.4934(15) 0.8482(14) 0.3347(9) 0.027 Uiso 1 1 d . . .
B5A B 0.39483(16) 0.76069(15) 0.39970(11) 0.0255(5) Uani 1 1 d . . .
H5A H 0.4057(15) 0.7803(15) 0.4482(10) 0.031 Uiso 1 1 d . . .
B7A B 0.34308(15) 0.74955(14) 0.27991(10) 0.0203(4) Uani 1 1 d . . .
H7A H 0.3181(15) 0.7745(14) 0.2336(9) 0.024 Uiso 1 1 d . . .
B8A B 0.34162(15) 0.63629(14) 0.29227(9) 0.0189(4) Uani 1 1 d . . .
H8A H 0.3215(14) 0.5877(14) 0.2585(9) 0.023 Uiso 1 1 d . . .
B9A B 0.32943(16) 0.81693(14) 0.33924(11) 0.0224(4) Uani 1 1 d . . .
H9A H 0.3028(15) 0.8857(14) 0.3367(9) 0.027 Uiso 1 1 d . . .
Cu1A Cu 0.228005(16) 0.687596(15) 0.222517(10) 0.02034(6) Uani 1 1 d . . .
P1A P 0.12217(3) 0.69055(3) 0.13760(2) 0.01588(9) Uani 1 1 d . . .
C11A C 0.09889(12) 0.80471(11) 0.11359(8) 0.0167(4) Uani 1 1 d . . .
C12A C 0.09795(12) 0.83290(12) 0.05542(8) 0.0189(4) Uani 1 1 d . . .
H12A H 0.1064 0.7915 0.0258 0.023 Uiso 1 1 calc R . .
C13A C 0.08472(13) 0.92157(13) 0.04037(9) 0.0231(4) Uani 1 1 d . . .
H13A H 0.0858 0.9409 0.0008 0.028 Uiso 1 1 calc R . .
C14A C 0.06987(13) 0.98204(13) 0.08295(10) 0.0259(4) Uani 1 1 d . . .
H14A H 0.0613 1.0427 0.0726 0.031 Uiso 1 1 calc R . .
C15A C 0.06753(14) 0.95397(13) 0.14034(9) 0.0252(4) Uani 1 1 d . . .
H15A H 0.0553 0.9950 0.1691 0.030 Uiso 1 1 calc R . .
C16A C 0.08307(13) 0.86568(12) 0.15603(9) 0.0211(4) Uani 1 1 d . . .
H16A H 0.0829 0.8467 0.1958 0.025 Uiso 1 1 calc R . .
C21A C 0.00822(12) 0.64672(12) 0.13613(8) 0.0169(4) Uani 1 1 d . . .
C22A C -0.07138(13) 0.68513(12) 0.10083(9) 0.0217(4) Uani 1 1 d . . .
H22A H -0.0664 0.7333 0.0751 0.026 Uiso 1 1 calc R . .
C23A C -0.15780(14) 0.65331(14) 0.10315(9) 0.0259(4) Uani 1 1 d . . .
H23A H -0.2116 0.6794 0.0786 0.031 Uiso 1 1 calc R . .
C24A C -0.16580(15) 0.58385(14) 0.14099(9) 0.0286(5) Uani 1 1 d . . .
H24A H -0.2250 0.5630 0.1431 0.034 Uiso 1 1 calc R . .
C25A C -0.08752(16) 0.54494(14) 0.17565(9) 0.0297(5) Uani 1 1 d . . .
H25A H -0.0931 0.4967 0.2012 0.036 Uiso 1 1 calc R . .
C26A C -0.00031(15) 0.57560(12) 0.17349(9) 0.0241(4) Uani 1 1 d . . .
H26A H 0.0532 0.5482 0.1974 0.029 Uiso 1 1 calc R . .
C31A C 0.16200(13) 0.64028(11) 0.07575(8) 0.0179(4) Uani 1 1 d . . .
C32A C 0.25635(13) 0.64482(12) 0.07796(9) 0.0203(4) Uani 1 1 d . . .
H32A H 0.2973 0.6689 0.1126 0.024 Uiso 1 1 calc R . .
C33A C 0.29050(14) 0.61454(12) 0.03012(9) 0.0244(4) Uani 1 1 d . . .
H33A H 0.3546 0.6183 0.0318 0.029 Uiso 1 1 calc R . .
C34A C 0.23129(15) 0.57884(13) -0.02008(9) 0.0278(4) Uani 1 1 d . . .
H34A H 0.2546 0.5588 -0.0532 0.033 Uiso 1 1 calc R . .
C35A C 0.13769(15) 0.57225(14) -0.02226(9) 0.0306(5) Uani 1 1 d . . .
H35A H 0.0974 0.5467 -0.0566 0.037 Uiso 1 1 calc R . .
C36A C 0.10285(14) 0.60277(13) 0.02550(9) 0.0255(4) Uani 1 1 d . . .
H36A H 0.0389 0.5981 0.0239 0.031 Uiso 1 1 calc R . .
Fe1B Fe 0.157593(18) 0.244853(17) 0.177573(11) 0.01732(6) Uani 1 1 d . . .
C61B C 0.04735(14) 0.20360(13) 0.14062(9) 0.0256(4) Uani 1 1 d . . .
O61B O -0.02345(10) 0.17749(10) 0.11617(7) 0.0367(4) Uani 1 1 d . . .
C62B C 0.20576(14) 0.14300(13) 0.21111(9) 0.0230(4) Uani 1 1 d . . .
O62B O 0.23602(10) 0.07859(9) 0.23326(7) 0.0296(3) Uani 1 1 d . . .
C63B C 0.11496(14) 0.28486(14) 0.24003(9) 0.0264(4) Uani 1 1 d . . .
O63B O 0.08251(10) 0.30888(11) 0.27799(7) 0.0362(4) Uani 1 1 d . . .
C1B C 0.17533(16) 0.35101(15) 0.06229(9) 0.0306(5) Uani 1 1 d . . .
H1B H 0.1564(17) 0.3773(16) 0.0259(11) 0.037 Uiso 1 1 d . . .
B2B B 0.12561(18) 0.36797(16) 0.11629(10) 0.0291(5) Uani 1 1 d . . .
H2B H 0.0619(16) 0.4022(15) 0.1071(10) 0.035 Uiso 1 1 d . . .
B3B B 0.24231(19) 0.40158(15) 0.11830(11) 0.0288(5) Uani 1 1 d . . .
H3B H 0.2749(16) 0.4623(15) 0.1138(10) 0.035 Uiso 1 1 d . . .
B4B B 0.27037(18) 0.29578(16) 0.08241(10) 0.0262(5) Uani 1 1 d . . .
H4B H 0.3205(16) 0.2927(14) 0.0535(10) 0.031 Uiso 1 1 d . . .
B5B B 0.15848(18) 0.25033(16) 0.07465(10) 0.0273(5) Uani 1 1 d . . .
H5B H 0.1124(16) 0.2137(15) 0.0407(10) 0.033 Uiso 1 1 d . . .
B7B B 0.29140(15) 0.30369(14) 0.16715(9) 0.0186(4) Uani 1 1 d . . .
H7B H 0.3623(14) 0.2990(13) 0.2008(9) 0.022 Uiso 1 1 d . . .
B8B B 0.20789(16) 0.37456(14) 0.18219(10) 0.0211(4) Uani 1 1 d . . .
H8B H 0.2139(15) 0.4181(14) 0.2201(9) 0.025 Uiso 1 1 d . . .
B9B B 0.25234(16) 0.20882(15) 0.12603(10) 0.0214(4) Uani 1 1 d . . .
H9B H 0.2876(15) 0.1445(14) 0.1272(9) 0.026 Uiso 1 1 d . . .
Cu1B Cu 0.300591(16) 0.321051(15) 0.260878(10) 0.01833(6) Uani 1 1 d . . .
P1B P 0.38513(3) 0.31558(3) 0.35335(2) 0.01427(9) Uani 1 1 d . . .
C11B C 0.49799(12) 0.36145(11) 0.35411(8) 0.0152(3) Uani 1 1 d . . .
C12B C 0.50406(13) 0.42899(12) 0.31366(8) 0.0204(4) Uani 1 1 d . . .
H12B H 0.4499 0.4504 0.2868 0.024 Uiso 1 1 calc R . .
C13B C 0.58935(14) 0.46524(12) 0.31250(9) 0.0228(4) Uani 1 1 d . . .
H13B H 0.5931 0.5117 0.2851 0.027 Uiso 1 1 calc R . .
C14B C 0.66856(13) 0.43383(12) 0.35108(8) 0.0210(4) Uani 1 1 d . . .
H14B H 0.7268 0.4580 0.3497 0.025 Uiso 1 1 calc R . .
C15B C 0.66307(12) 0.36701(12) 0.39184(8) 0.0204(4) Uani 1 1 d . . .
H15B H 0.7175 0.3460 0.4187 0.024 Uiso 1 1 calc R . .
C16B C 0.57831(13) 0.33089(12) 0.39346(8) 0.0188(4) Uani 1 1 d . . .
H16B H 0.5749 0.2852 0.4214 0.023 Uiso 1 1 calc R . .
C21B C 0.34364(12) 0.37198(11) 0.41210(8) 0.0153(3) Uani 1 1 d . . .
C22B C 0.24871(13) 0.38162(12) 0.40472(8) 0.0215(4) Uani 1 1 d . . .
H22B H 0.2081 0.3618 0.3686 0.026 Uiso 1 1 calc R . .
C23B C 0.21344(14) 0.41982(13) 0.44975(9) 0.0255(4) Uani 1 1 d . . .
H23B H 0.1487 0.4255 0.4446 0.031 Uiso 1 1 calc R . .
C24B C 0.27265(14) 0.44979(13) 0.50239(9) 0.0238(4) Uani 1 1 d . . .
H24B H 0.2484 0.4758 0.5334 0.029 Uiso 1 1 calc R . .
C25B C 0.36715(14) 0.44172(12) 0.50980(8) 0.0217(4) Uani 1 1 d . . .
H25B H 0.4075 0.4629 0.5457 0.026 Uiso 1 1 calc R . .
C26B C 0.40308(13) 0.40278(12) 0.46503(8) 0.0200(4) Uani 1 1 d . . .
H26B H 0.4678 0.3971 0.4703 0.024 Uiso 1 1 calc R . .
C31B C 0.40861(12) 0.20334(11) 0.38091(8) 0.0170(4) Uani 1 1 d . . .
C32B C 0.40153(13) 0.17675(12) 0.43824(8) 0.0199(4) Uani 1 1 d . . .
H32B H 0.3870 0.2187 0.4656 0.024 Uiso 1 1 calc R . .
C33B C 0.41572(14) 0.08861(13) 0.45549(9) 0.0258(4) Uani 1 1 d . . .
H33B H 0.4103 0.0706 0.4945 0.031 Uiso 1 1 calc R . .
C34B C 0.43760(14) 0.02738(13) 0.41627(10) 0.0287(5) Uani 1 1 d . . .
H34B H 0.4465 -0.0327 0.4280 0.034 Uiso 1 1 calc R . .
C35B C 0.44658(17) 0.05367(13) 0.35989(10) 0.0331(5) Uani 1 1 d . . .
H35B H 0.4631 0.0118 0.3332 0.040 Uiso 1 1 calc R . .
C36B C 0.43154(15) 0.14106(13) 0.34201(9) 0.0273(5) Uani 1 1 d . . .
H36B H 0.4370 0.1584 0.3029 0.033 Uiso 1 1 calc R . .

loop_
_atom_site_aniso_label
_atom_site_aniso_U_11
_atom_site_aniso_U_22
_atom_site_aniso_U_33
_atom_site_aniso_U_23
_atom_site_aniso_U_13
_atom_site_aniso_U_12
Fe1A 0.01517(12) 0.01768(12) 0.01292(12) 0.00094(9) 0.00351(10) 0.00007(9)
C61A 0.0208(9) 0.0232(9) 0.0208(10) 0.0000(7) 0.0046(8) -0.0019(7)
O61A 0.0402(9) 0.0454(9) 0.0190(7) 0.0043(6) 0.0102(7) -0.0035(7)
C62A 0.0206(9) 0.0253(9) 0.0198(9) 0.0033(7) 0.0068(8) -0.0023(7)
O62A 0.0219(7) 0.0298(8) 0.0388(9) 0.0072(6) 0.0070(7) 0.0059(6)
C63A 0.0248(10) 0.0259(10) 0.0173(9) 0.0008(7) 0.0057(8) -0.0003(8)
O63A 0.0397(9) 0.0288(8) 0.0268(8) 0.0007(6) 0.0046(7) -0.0142(7)
C1A 0.0168(9) 0.0288(10) 0.0201(9) 0.0013(7) -0.0005(8) -0.0012(7)
B2A 0.0209(10) 0.0228(10) 0.0194(10) 0.0035(8) 0.0021(9) 0.0024(8)
B3A 0.0229(11) 0.0218(10) 0.0224(11) 0.0008(8) 0.0097(9) 0.0027(8)
B4A 0.0189(10) 0.0218(10) 0.0279(12) -0.0012(8) 0.0056(9) -0.0014(8)
B5A 0.0223(11) 0.0301(12) 0.0243(11) -0.0061(9) 0.0062(9) -0.0061(9)
B7A 0.0204(10) 0.0215(10) 0.0191(10) 0.0061(8) 0.0048(8) -0.0010(8)
B8A 0.0199(10) 0.0221(10) 0.0148(9) -0.0009(8) 0.0041(8) 0.0020(8)
B9A 0.0203(10) 0.0190(10) 0.0289(12) -0.0015(8) 0.0080(9) -0.0015(8)
Cu1A 0.01951(12) 0.02485(12) 0.01471(11) 0.00149(8) 0.00005(9) 0.00209(9)
P1A 0.0155(2) 0.0190(2) 0.0131(2) 0.00104(16) 0.00321(17) 0.00153(17)
C11A 0.0123(8) 0.0197(8) 0.0179(9) 0.0011(7) 0.0032(7) 0.0004(6)
C12A 0.0137(8) 0.0239(9) 0.0191(9) 0.0011(7) 0.0040(7) 0.0014(7)
C13A 0.0192(9) 0.0258(9) 0.0232(10) 0.0071(7) 0.0026(8) 0.0008(7)
C14A 0.0204(9) 0.0203(9) 0.0352(11) 0.0043(8) 0.0030(9) 0.0003(7)
C15A 0.0221(10) 0.0236(9) 0.0296(11) -0.0053(8) 0.0053(8) 0.0011(8)
C16A 0.0195(9) 0.0249(9) 0.0202(9) -0.0003(7) 0.0073(8) -0.0007(7)
C21A 0.0181(9) 0.0195(8) 0.0146(8) -0.0030(6) 0.0071(7) -0.0010(7)
C22A 0.0202(9) 0.0256(9) 0.0198(9) 0.0005(7) 0.0058(8) -0.0005(7)
C23A 0.0174(9) 0.0337(11) 0.0275(11) -0.0048(8) 0.0071(8) -0.0009(8)
C24A 0.0275(11) 0.0363(11) 0.0258(11) -0.0125(9) 0.0140(9) -0.0135(9)
C25A 0.0411(13) 0.0266(10) 0.0233(10) -0.0027(8) 0.0113(10) -0.0133(9)
C26A 0.0303(11) 0.0215(9) 0.0197(9) 0.0008(7) 0.0041(8) -0.0035(8)
C31A 0.0191(9) 0.0173(8) 0.0172(9) 0.0016(6) 0.0043(7) 0.0028(7)
C32A 0.0200(9) 0.0183(8) 0.0227(9) 0.0028(7) 0.0055(8) 0.0018(7)
C33A 0.0221(9) 0.0223(9) 0.0330(11) 0.0030(8) 0.0147(9) 0.0022(7)
C34A 0.0329(12) 0.0295(10) 0.0249(10) -0.0011(8) 0.0145(9) 0.0060(9)
C35A 0.0293(11) 0.0378(12) 0.0238(10) -0.0099(9) 0.0046(9) 0.0048(9)
C36A 0.0193(9) 0.0322(10) 0.0243(10) -0.0059(8) 0.0036(8) 0.0037(8)
Fe1B 0.01397(12) 0.02255(13) 0.01543(13) -0.00240(10) 0.00343(10) 0.00129(10)
C61B 0.0210(10) 0.0314(10) 0.0253(10) -0.0081(8) 0.0075(8) 0.0037(8)
O61B 0.0190(7) 0.0469(9) 0.0429(10) -0.0217(7) 0.0046(7) -0.0029(7)
C62B 0.0203(9) 0.0294(10) 0.0210(10) -0.0015(8) 0.0085(8) -0.0032(8)
O62B 0.0341(8) 0.0273(8) 0.0294(8) 0.0059(6) 0.0114(7) 0.0021(6)
C63B 0.0173(9) 0.0383(11) 0.0230(10) -0.0065(8) 0.0032(8) -0.0027(8)
O63B 0.0216(7) 0.0637(11) 0.0259(8) -0.0163(7) 0.0104(7) -0.0030(7)
C1B 0.0371(12) 0.0379(12) 0.0152(9) 0.0075(8) 0.0028(9) 0.0123(10)
B2B 0.0310(13) 0.0325(12) 0.0203(11) 0.0006(9) -0.0012(10) 0.0143(10)
B3B 0.0402(14) 0.0218(11) 0.0248(12) 0.0077(9) 0.0084(11) 0.0041(10)
B4B 0.0290(12) 0.0330(12) 0.0185(11) 0.0046(9) 0.0095(10) 0.0044(10)
B5B 0.0299(12) 0.0352(13) 0.0169(10) -0.0042(9) 0.0056(9) 0.0048(10)
B7B 0.0188(10) 0.0227(10) 0.0150(9) 0.0023(8) 0.0053(8) 0.0016(8)
B8B 0.0236(11) 0.0209(10) 0.0184(10) -0.0004(8) 0.0039(9) 0.0039(8)
B9B 0.0223(11) 0.0247(11) 0.0194(10) -0.0007(8) 0.0091(9) 0.0041(8)
Cu1B 0.01687(11) 0.02383(12) 0.01339(11) 0.00037(8) 0.00168(9) 0.00091(8)
P1B 0.0137(2) 0.0165(2) 0.0127(2) 0.00008(16) 0.00312(17) 0.00009(16)
C11B 0.0148(8) 0.0160(8) 0.0149(8) -0.0018(6) 0.0040(7) 0.0002(6)
C12B 0.0184(9) 0.0213(9) 0.0213(9) 0.0036(7) 0.0042(7) 0.0021(7)
C13B 0.0239(10) 0.0215(9) 0.0249(10) 0.0032(7) 0.0094(8) -0.0033(7)
C14B 0.0179(9) 0.0230(9) 0.0233(9) -0.0062(7) 0.0073(8) -0.0052(7)
C15B 0.0142(8) 0.0273(9) 0.0193(9) -0.0021(7) 0.0034(7) 0.0020(7)
C16B 0.0171(8) 0.0222(9) 0.0173(9) 0.0014(7) 0.0041(7) 0.0021(7)
C21B 0.0184(8) 0.0144(8) 0.0144(8) 0.0008(6) 0.0065(7) 0.0010(6)
C22B 0.0179(9) 0.0269(9) 0.0188(9) -0.0031(7) 0.0024(7) 0.0024(7)
C23B 0.0181(9) 0.0330(11) 0.0262(10) -0.0042(8) 0.0070(8) 0.0048(8)
C24B 0.0260(10) 0.0259(10) 0.0208(9) -0.0029(7) 0.0080(8) 0.0057(8)
C25B 0.0250(10) 0.0220(9) 0.0174(9) -0.0038(7) 0.0035(8) 0.0009(7)
C26B 0.0174(9) 0.0222(9) 0.0194(9) -0.0015(7) 0.0021(7) 0.0000(7)
C31B 0.0161(8) 0.0163(8) 0.0177(9) 0.0001(6) 0.0022(7) -0.0014(6)
C32B 0.0184(9) 0.0234(9) 0.0175(9) 0.0008(7) 0.0034(7) -0.0016(7)
C33B 0.0240(10) 0.0261(10) 0.0248(10) 0.0083(8) 0.0008(8) -0.0044(8)
C34B 0.0287(11) 0.0173(9) 0.0351(12) 0.0037(8) -0.0025(9) -0.0010(8)
C35B 0.0471(14) 0.0211(10) 0.0296(11) -0.0045(8) 0.0056(10) 0.0070(9)
C36B 0.0392(12) 0.0226(10) 0.0211(10) -0.0007(7) 0.0092(9) 0.0027(8)

loop_
_geom_bond_atom_site_label_1
_geom_bond_atom_site_label_2
_geom_bond_distance
_geom_bond_site_symmetry_2
_geom_bond_publ_flag
Fe1A C61A 1.775(2) . ?
Fe1A C62A 1.790(2) . ?
Fe1A C63A 1.799(2) . ?
Fe1A B8A 2.106(2) . ?
Fe1A B9A 2.109(2) . ?
Fe1A B7A 2.268(2) . ?
Fe1A B2A 2.308(2) . ?
Fe1A B5A 2.349(2) . ?
Fe1A Cu1A 2.6785(5) . ?
C61A O61A 1.138(2) . ?
C62A O62A 1.146(2) . ?
C63A O63A 1.140(2) . ?
C1A B5A 1.591(3) . ?
C1A B2A 1.606(3) . ?
C1A B3A 1.607(3) . ?
C1A B4A 1.613(3) . ?
C1A H1A 0.88(2) . ?
B2A B8A 1.721(3) . ?
B2A B3A 1.798(3) . ?
B2A B5A 2.120(3) . ?
B2A H2A 1.08(2) . ?
B3A B8A 1.705(3) . ?
B3A B4A 1.896(3) . ?
B3A B7A 1.911(3) . ?
B3A H3A 1.05(2) . ?
B4A B9A 1.724(3) . ?
B4A B5A 1.778(3) . ?
B4A B7A 1.888(3) . ?
B4A H4A 1.12(2) . ?
B5A B9A 1.716(3) . ?
B5A H5A 1.12(2) . ?
B7A B8A 1.740(3) . ?
B7A B9A 1.742(3) . ?
B7A Cu1A 2.119(2) . ?
B7A H7A 1.10(2) . ?
B8A Cu1A 2.178(2) . ?
B8A H8A 1.06(2) . ?
B9A H9A 1.11(2) . ?
Cu1A P1A 2.1929(5) . ?
Cu1A H7A 1.86(2) . ?
Cu1A H8A 2.09(2) . ?
P1A C31A 1.8183(19) . ?
P1A C21A 1.8194(19) . ?
P1A C11A 1.8229(18) . ?
C11A C12A 1.388(3) . ?
C11A C16A 1.396(3) . ?
C12A C13A 1.389(3) . ?
C12A H12A 0.9500 . ?
C13A C14A 1.388(3) . ?
C13A H13A 0.9500 . ?
C14A C15A 1.382(3) . ?
C14A H14A 0.9500 . ?
C15A C16A 1.390(3) . ?
C15A H15A 0.9500 . ?
C16A H16A 0.9500 . ?
C21A C26A 1.397(3) . ?
C21A C22A 1.397(3) . ?
C22A C23A 1.390(3) . ?
C22A H22A 0.9500 . ?
C23A C24A 1.383(3) . ?
C23A H23A 0.9500 . ?
C24A C25A 1.380(3) . ?
C24A H24A 0.9500 . ?
C25A C26A 1.394(3) . ?
C25A H25A 0.9500 . ?
C26A H26A 0.9500 . ?
C31A C36A 1.393(3) . ?
C31A C32A 1.400(3) . ?
C32A C33A 1.384(3) . ?
C32A H32A 0.9500 . ?
C33A C34A 1.381(3) . ?
C33A H33A 0.9500 . ?
C34A C35A 1.391(3) . ?
C34A H34A 0.9500 . ?
C35A C36A 1.389(3) . ?
C35A H35A 0.9500 . ?
C36A H36A 0.9500 . ?
Fe1B C61B 1.778(2) . ?
Fe1B C63B 1.793(2) . ?
Fe1B C62B 1.796(2) . ?
Fe1B B8B 2.098(2) . ?
Fe1B B9B 2.110(2) . ?
Fe1B B7B 2.250(2) . ?
Fe1B B2B 2.311(2) . ?
Fe1B B5B 2.347(2) . ?
Fe1B Cu1B 2.7562(4) . ?
C61B O61B 1.144(2) . ?
C62B O62B 1.142(2) . ?
C63B O63B 1.144(3) . ?
C1B B5B 1.582(3) . ?
C1B B2B 1.598(3) . ?
C1B B3B 1.618(3) . ?
C1B B4B 1.619(3) . ?
C1B H1B 0.90(2) . ?
B2B B8B 1.706(3) . ?
B2B B3B 1.806(4) . ?
B2B B5B 2.129(3) . ?
B2B H2B 1.06(2) . ?
B3B B8B 1.702(3) . ?
B3B B4B 1.890(3) . ?
B3B B7B 1.895(3) . ?
B3B H3B 1.06(2) . ?
B4B B9B 1.708(3) . ?
B4B B5B 1.777(4) . ?
B4B B7B 1.884(3) . ?
B4B H4B 1.11(2) . ?
B5B B9B 1.721(3) . ?
B5B H5B 1.06(2) . ?
B7B B8B 1.739(3) . ?
B7B B9B 1.740(3) . ?
B7B Cu1B 2.122(2) . ?
B7B H7B 1.16(2) . ?
B8B Cu1B 2.150(2) . ?
B8B H8B 1.07(2) . ?
B9B H9B 1.10(2) . ?
Cu1B P1B 2.1886(5) . ?
Cu1B H7B 1.85(2) . ?
Cu1B H8B 2.03(2) . ?
P1B C21B 1.8134(18) . ?
P1B C31B 1.8181(18) . ?
P1B C11B 1.8191(18) . ?
C11B C12B 1.393(2) . ?
C11B C16B 1.398(2) . ?
C12B C13B 1.393(3) . ?
C12B H12B 0.9500 . ?
C13B C14B 1.382(3) . ?
C13B H13B 0.9500 . ?
C14B C15B 1.389(3) . ?
C14B H14B 0.9500 . ?
C15B C16B 1.387(3) . ?
C15B H15B 0.9500 . ?
C16B H16B 0.9500 . ?
C21B C22B 1.395(3) . ?
C21B C26B 1.399(2) . ?
C22B C23B 1.384(3) . ?
C22B H22B 0.9500 . ?
C23B C24B 1.389(3) . ?
C23B H23B 0.9500 . ?
C24B C25B 1.387(3) . ?
C24B H24B 0.9500 . ?
C25B C26B 1.389(3) . ?
C25B H25B 0.9500 . ?
C26B H26B 0.9500 . ?
C31B C36B 1.390(3) . ?
C31B C32B 1.393(3) . ?
C32B C33B 1.394(3) . ?
C32B H32B 0.9500 . ?
C33B C34B 1.378(3) . ?
C33B H33B 0.9500 . ?
C34B C35B 1.380(3) . ?
C34B H34B 0.9500 . ?
C35B C36B 1.388(3) . ?
C35B H35B 0.9500 . ?
C36B H36B 0.9500 . ?
